data_4518824
loop_
_publ_author_name
'Xu, Hao'
'Tan, Yun-Xuan'
'Xie, Pei-Pei'
'Ding, Rui'
'Liao, Qi'
'Zhang, Jian-Wei'
'Li, Qing-Hua'
'Wang, Yu-Hui'
'Hong, Xin'
'Lin, Guo-Qiang'
'Tian, Ping'

_publ_section_title
;
 Rhodium(III)-Catalyzed Asymmetric Reductive Cyclization of
 Cyclohexadienone-Containing 1,6-Dienes via an Anti-Michael/Michael
 Cascade Process
;
_journal_issue 13
_journal_name_full 'ACS Catalysis'
_journal_page_first 8015
_journal_page_last 8022
_journal_paper_doi 10.1021/acscatal.1c02431
_journal_volume 11
_journal_year 2021
_chemical_absolute_configuration ad
_chemical_formula_sum 'C15 H22 O4'
_chemical_formula_weight 266.32
_space_group_crystal_system orthorhombic
_space_group_IT_number 19
_space_group_name_Hall 'P 2ac 2ab'
_space_group_name_H-M_alt 'P 21 21 21'
_atom_sites_solution_hydrogens geom
_cell_angle_alpha 90
_cell_angle_beta 90
_cell_angle_gamma 90
_cell_formula_units_Z 4
_cell_length_a 6.5561(7)
_cell_length_b 10.1014(13)
_cell_length_c 22.992(2)
_cell_measurement_reflns_used 7187
_cell_measurement_temperature 267.(2)
_cell_measurement_theta_max 64.7969
_cell_measurement_theta_min 3.8451
_cell_volume 1522.7(3)
_computing_cell_refinement 'SAINT V8.40B (Bruker Nano, Inc., 2019)'
_computing_data_reduction 'SAINT V8.40B (Bruker Nano, Inc., 2019)'
_computing_molecular_graphics 'shelXle (C.B. Huebschle, rev 1230)'
_computing_structure_refinement 'SHELXL-2018/3 (Sheldrick, 2018)'
_computing_structure_solution 'SHELXT 2018/2 (Sheldrick, 2018)'
_diffrn_ambient_temperature 267.(2)
_diffrn_detector_area_resol_mean 7.3910
_diffrn_measured_fraction_theta_full 0.993
_diffrn_measured_fraction_theta_max 0.993
_diffrn_measurement_device_type 'd8 venture'
_diffrn_radiation_type 'cu k\a'
_diffrn_radiation_wavelength 1.54178
_diffrn_reflns_av_R_equivalents 0.0614
_diffrn_reflns_av_unetI/netI 0.0370
_diffrn_reflns_limit_h_max 6
_diffrn_reflns_limit_h_min -7
_diffrn_reflns_limit_k_max 11
_diffrn_reflns_limit_k_min -10
_diffrn_reflns_limit_l_max 27
_diffrn_reflns_limit_l_min -27
_diffrn_reflns_number 13840
_diffrn_reflns_theta_full 65.08
_diffrn_reflns_theta_max 65.08
_diffrn_reflns_theta_min 4.78
_diffrn_source_current 1.1
_diffrn_source_power 0.06
_diffrn_source_voltage 50
_exptl_absorpt_coefficient_mu 0.677
_exptl_absorpt_correction_T_max 0.94
_exptl_absorpt_correction_T_min 0.62
_exptl_absorpt_correction_type multi-scan
_exptl_absorpt_process_details
;
Krause, L., Herbst-Irmer, R., Sheldrick, G. M., Stalke, D. (2015).
"Comparison of silver and molybdenum microfocus X-ray sources for
single-crystal structure determination"
J. Appl. Cryst. 48, 3-10.
doi:10.1107/S1600576714022985
;
_exptl_crystal_colour 'clear light colourless'
_exptl_crystal_density_diffrn 1.162
_exptl_crystal_density_method 'not measured'
_exptl_crystal_description plate
_exptl_crystal_F_000 576
_exptl_crystal_size_max 0.230
_exptl_crystal_size_mid 0.180
_exptl_crystal_size_min 0.100
_refine_diff_density_max 0.217
_refine_diff_density_min -0.155
_refine_ls_abs_structure_details
;

Flack x determined using 911 quotients [(I+)-(I-)]/[(I+)+(I-)]
(Parsons, Flack and Wagner, Acta Cryst. B69 (2013) 249-259).
;
_refine_ls_abs_structure_Flack 0.10(13)
_refine_ls_extinction_method none
_refine_ls_goodness_of_fit_ref 1.044
_refine_ls_hydrogen_treatment constr
_refine_ls_matrix_type full
_refine_ls_number_parameters 176
_refine_ls_number_reflns 2587
_refine_ls_number_restraints 0
_refine_ls_restrained_S_all 1.044
_refine_ls_R_factor_all 0.0482
_refine_ls_R_factor_gt 0.0433
_refine_ls_shift/su_max 0.001
_refine_ls_shift/su_mean 0.000
_refine_ls_structure_factor_coef Fsqd
_refine_ls_weighting_details 'w=1/[\s^2^(Fo^2^)+(0.0656P)^2^+0.2355P] where P=(Fo^2^+2Fc^2^)/3'
_refine_ls_weighting_scheme calc
_refine_ls_wR_factor_gt 0.1126
_refine_ls_wR_factor_ref 0.1179
_reflns_Friedel_coverage 0.701
_reflns_Friedel_fraction_full 0.996
_reflns_Friedel_fraction_max 0.996
_reflns_number_gt 2356
_reflns_number_total 2587
_reflns_threshold_expression 'I > 2\s(I)'
_cod_data_source_file cs1c02431_si_005.cif
_cod_data_source_block 20210416WYH1
_cod_depositor_comments
;
The following automatic conversions were performed:

data item '_exptl_absorpt_correction_type' value 'Multi-Scan' was
changed to 'multi-scan' in accordance with the
/home/data/users/saulius/crontab/automatic-downloads/rss-feeds/ACS/lib/dictionaries/cif_core.dic
dictionary named 'cif_core.dic' version 2.4.2 last updated on
2011-04-26.

Automatic conversion script
Id: cif_fix_values 7556 2019-12-06 15:28:31Z antanas 

 Adding full bibliography for 4518820--4518825.cif.
;
_cod_database_code 4518824

loop_
_space_group_symop_operation_xyz
'x, y, z'
'x+1/2, -y+1/2, -z'
'-x, y+1/2, -z+1/2'
'-x+1/2, -y, z+1/2'

loop_
_atom_site_type_symbol
_atom_site_label
_atom_site_fract_x
_atom_site_fract_y
_atom_site_fract_z
_atom_site_U_iso_or_equiv
_atom_site_adp_type
_atom_site_calc_flag
_atom_site_refinement_flags_adp
_atom_site_refinement_flags_occupancy
_atom_site_refinement_flags_posn
_atom_site_occupancy
_atom_site_disorder_assembly
_atom_site_disorder_group
O O1 0.3115(3) 0.5960(2) 0.43166(8) 0.0669(6) Uani d . . . 1 . .
O O2 0.3718(4) 0.5358(2) 0.15267(9) 0.0691(6) Uani d . . . 1 . .
O O3 0.9770(3) 0.7231(2) 0.27810(8) 0.0533(5) Uani d . . . 1 . .
O O4 0.5892(4) 0.4883(3) 0.40091(11) 0.0868(9) Uani d . . . 1 . .
C C1 0.4488(8) 0.5226(5) 0.52516(16) 0.1000(15) Uani d . . . 1 . .
H H1 0.566731 0.481530 0.508202 0.150000 Uiso calc U . R 1 . .
H H4 0.414897 0.478448 0.560858 0.150000 Uiso calc U . R 1 . .
H H3 0.477526 0.614064 0.532930 0.150000 Uiso calc U . R 1 . .
C C2 0.2718(6) 0.5126(4) 0.48354(13) 0.0715(10) Uani d . . . 1 . .
C C3 0.4682(5) 0.5772(3) 0.39665(11) 0.0507(7) Uani d . . . 1 . .
C C4 0.4703(5) 0.6795(3) 0.34908(10) 0.0476(6) Uani d . . . 1 . .
H H19 0.482087 0.766569 0.366557 0.057000 Uiso calc U . R 1 . .
H H8 0.341224 0.676119 0.328496 0.057000 Uiso calc U . R 1 . .
C C5 0.6429(4) 0.6613(2) 0.30548(10) 0.0409(6) Uani d . . . 1 . .
H H18 0.642241 0.569871 0.291243 0.049000 Uiso calc U . R 1 . .
C C6 0.6294(4) 0.7565(2) 0.25354(10) 0.0391(5) Uani d . . . 1 . .
H H17 0.604354 0.845862 0.268503 0.047000 Uiso calc U . R 1 . .
C C7 0.8453(4) 0.7522(3) 0.22868(11) 0.0426(6) Uani d . . . 1 . .
C C8 0.8736(4) 0.6394(3) 0.18656(11) 0.0487(6) Uani d . . . 1 . .
H H9 1.006250 0.614772 0.177182 0.058000 Uiso calc U . R 1 . .
C C9 0.7223(5) 0.5730(3) 0.16199(12) 0.0529(7) Uani d . . . 1 . .
H H2 0.753623 0.503769 0.136864 0.064000 Uiso calc U . R 1 . .
C C10 0.2336(12) 0.3736(6) 0.4656(2) 0.141(3) Uani d . . . 1 . .
H H6 0.121980 0.371078 0.438640 0.212000 Uiso calc U . R 1 . .
H H5 0.200392 0.321560 0.499268 0.212000 Uiso calc U . R 1 . .
H H7 0.353673 0.338379 0.447461 0.212000 Uiso calc U . R 1 . .
C C11 0.4650(4) 0.7244(3) 0.20899(10) 0.0441(6) Uani d . . . 1 . .
H H16 0.336751 0.711220 0.229214 0.053000 Uiso calc U . R 1 . .
H H15 0.448495 0.799926 0.183351 0.053000 Uiso calc U . R 1 . .
C C12 0.5090(4) 0.6040(3) 0.17276(10) 0.0463(6) Uani d . . . 1 . .
C C13 0.9128(5) 0.8813(3) 0.20156(15) 0.0611(8) Uani d . . . 1 . .
H H10 0.913707 0.949438 0.230645 0.092000 Uiso calc U . R 1 . .
H H12 0.820085 0.905152 0.170998 0.092000 Uiso calc U . R 1 . .
H H11 1.047537 0.871159 0.185813 0.092000 Uiso calc U . R 1 . .
C C14 0.8537(4) 0.6950(3) 0.32804(11) 0.0494(7) Uani d . . . 1 . .
H H13 0.847703 0.771518 0.353491 0.059000 Uiso calc U . R 1 . .
H H14 0.909841 0.621087 0.349675 0.059000 Uiso calc U . R 1 . .
C C15 0.0836(10) 0.5766(8) 0.5081(2) 0.160(3) Uani d . . . 1 . .
H H20 0.110324 0.668512 0.515592 0.241000 Uiso calc U . R 1 . .
H H22 0.046452 0.533407 0.543768 0.241000 Uiso calc U . R 1 . .
H H21 -0.026211 0.568876 0.480706 0.241000 Uiso calc U . R 1 . .

loop_
_atom_site_aniso_label
_atom_site_aniso_U_11
_atom_site_aniso_U_22
_atom_site_aniso_U_33
_atom_site_aniso_U_12
_atom_site_aniso_U_13
_atom_site_aniso_U_23
O1 0.0653(14) 0.0917(16) 0.0439(10) 0.0153(12) 0.0137(10) 0.0183(10)
O2 0.0579(13) 0.0866(15) 0.0629(12) -0.0208(12) -0.0071(11) -0.0150(11)
O3 0.0360(10) 0.0765(13) 0.0474(9) -0.0035(9) -0.0075(8) 0.0055(9)
O4 0.100(2) 0.0851(17) 0.0754(15) 0.0355(16) 0.0329(14) 0.0281(13)
C1 0.110(3) 0.140(4) 0.0504(18) -0.012(3) -0.007(2) 0.023(2)
C2 0.073(2) 0.098(3) 0.0431(15) 0.001(2) 0.0129(14) 0.0214(16)
C3 0.0531(16) 0.0591(17) 0.0401(12) 0.0036(15) 0.0044(12) -0.0008(12)
C4 0.0480(15) 0.0571(15) 0.0377(12) 0.0047(13) 0.0030(11) 0.0010(11)
C5 0.0430(14) 0.0431(13) 0.0365(11) 0.0033(11) 0.0032(11) -0.0022(9)
C6 0.0399(13) 0.0386(12) 0.0387(12) 0.0000(11) -0.0008(10) -0.0015(10)
C7 0.0361(13) 0.0483(14) 0.0434(12) -0.0041(12) -0.0052(11) 0.0019(11)
C8 0.0381(14) 0.0594(16) 0.0486(14) 0.0028(13) 0.0074(12) -0.0009(12)
C9 0.0507(17) 0.0582(16) 0.0498(15) -0.0010(13) 0.0072(12) -0.0142(13)
C10 0.205(7) 0.133(4) 0.086(3) -0.078(5) 0.020(4) 0.021(3)
C11 0.0363(13) 0.0542(15) 0.0418(12) 0.0012(12) -0.0019(10) 0.0046(10)
C12 0.0471(16) 0.0554(14) 0.0363(12) -0.0103(13) -0.0031(11) 0.0014(11)
C13 0.0543(19) 0.0589(17) 0.0702(18) -0.0138(14) -0.0013(14) 0.0130(15)
C14 0.0473(16) 0.0607(16) 0.0402(13) 0.0042(14) -0.0055(12) -0.0016(12)
C15 0.123(4) 0.265(9) 0.093(3) 0.081(5) 0.065(3) 0.092(4)

loop_
_atom_type_symbol
_atom_type_description
_atom_type_scat_dispersion_real
_atom_type_scat_dispersion_imag
_atom_type_scat_source
C C 0.0181 0.0091 'International Tables Vol C Tables 4.2.6.8 and 6.1.1.4'
H H 0.0000 0.0000 'International Tables Vol C Tables 4.2.6.8 and 6.1.1.4'
O O 0.0492 0.0322 'International Tables Vol C Tables 4.2.6.8 and 6.1.1.4'

loop_
_geom_angle_atom_site_label_1
_geom_angle_atom_site_label_2
_geom_angle_atom_site_label_3
_geom_angle_site_symmetry_1
_geom_angle_site_symmetry_3
_geom_angle
_geom_angle_publ_flag
C3 O1 C2 . . 123.0(3) ?
C14 O3 C7 . . 109.28(18) ?
C2 C1 H1 . . 109.500000 ?
C2 C1 H4 . . 109.500000 ?
H1 C1 H4 . . 109.500000 ?
C2 C1 H3 . . 109.500000 ?
H1 C1 H3 . . 109.500000 ?
H4 C1 H3 . . 109.500000 ?
O1 C2 C10 . . 110.1(3) ?
O1 C2 C15 . . 101.6(3) ?
C10 C2 C15 . . 111.9(5) ?
O1 C2 C1 . . 109.7(3) ?
C10 C2 C1 . . 111.7(4) ?
C15 C2 C1 . . 111.4(4) ?
O4 C3 O1 . . 124.9(3) ?
O4 C3 C4 . . 124.5(3) ?
O1 C3 C4 . . 110.6(2) ?
C3 C4 C5 . . 113.7(2) ?
C3 C4 H19 . . 108.800000 ?
C5 C4 H19 . . 108.800000 ?
C3 C4 H8 . . 108.800000 ?
C5 C4 H8 . . 108.800000 ?
H19 C4 H8 . . 107.700000 ?
C14 C5 C4 . . 115.2(2) ?
C14 C5 C6 . . 100.3(2) ?
C4 C5 C6 . . 113.2(2) ?
C14 C5 H18 . . 109.300000 ?
C4 C5 H18 . . 109.300000 ?
C6 C5 H18 . . 109.300000 ?
C11 C6 C7 . . 113.49(19) ?
C11 C6 C5 . . 115.5(2) ?
C7 C6 C5 . . 102.71(19) ?
C11 C6 H17 . . 108.300000 ?
C7 C6 H17 . . 108.300000 ?
C5 C6 H17 . . 108.300000 ?
O3 C7 C8 . . 106.0(2) ?
O3 C7 C13 . . 108.8(2) ?
C8 C7 C13 . . 110.6(2) ?
O3 C7 C6 . . 105.26(19) ?
C8 C7 C6 . . 112.1(2) ?
C13 C7 C6 . . 113.6(2) ?
C9 C8 C7 . . 124.4(3) ?
C9 C8 H9 . . 117.800000 ?
C7 C8 H9 . . 117.800000 ?
C8 C9 C12 . . 122.6(3) ?
C8 C9 H2 . . 118.700000 ?
C12 C9 H2 . . 118.700000 ?
C2 C10 H6 . . 109.500000 ?
C2 C10 H5 . . 109.500000 ?
H6 C10 H5 . . 109.500000 ?
C2 C10 H7 . . 109.500000 ?
H6 C10 H7 . . 109.500000 ?
H5 C10 H7 . . 109.500000 ?
C12 C11 C6 . . 114.2(2) ?
C12 C11 H16 . . 108.700000 ?
C6 C11 H16 . . 108.700000 ?
C12 C11 H15 . . 108.700000 ?
C6 C11 H15 . . 108.700000 ?
H16 C11 H15 . . 107.600000 ?
O2 C12 C9 . . 121.4(3) ?
O2 C12 C11 . . 121.6(2) ?
C9 C12 C11 . . 117.0(2) ?
C7 C13 H10 . . 109.500000 ?
C7 C13 H12 . . 109.500000 ?
H10 C13 H12 . . 109.500000 ?
C7 C13 H11 . . 109.500000 ?
H10 C13 H11 . . 109.500000 ?
H12 C13 H11 . . 109.500000 ?
O3 C14 C5 . . 106.55(19) ?
O3 C14 H13 . . 110.400000 ?
C5 C14 H13 . . 110.400000 ?
O3 C14 H14 . . 110.400000 ?
C5 C14 H14 . . 110.400000 ?
H13 C14 H14 . . 108.600000 ?
C2 C15 H20 . . 109.500000 ?
C2 C15 H22 . . 109.500000 ?
H20 C15 H22 . . 109.500000 ?
C2 C15 H21 . . 109.500000 ?
H20 C15 H21 . . 109.500000 ?
H22 C15 H21 . . 109.500000 ?

loop_
_geom_bond_atom_site_label_1
_geom_bond_atom_site_label_2
_geom_bond_site_symmetry_2
_geom_bond_distance
_geom_bond_publ_flag
O1 C3 . 1.319(4) ?
O1 C2 . 1.484(4) ?
O2 C12 . 1.223(3) ?
O3 C14 . 1.433(3) ?
O3 C7 . 1.457(3) ?
O4 C3 . 1.202(4) ?
C1 C2 . 1.508(6) ?
C1 H1 . 0.960000 ?
C1 H4 . 0.960000 ?
C1 H3 . 0.960000 ?
C2 C10 . 1.484(7) ?
C2 C15 . 1.503(7) ?
C3 C4 . 1.505(4) ?
C4 C5 . 1.523(4) ?
C4 H19 . 0.970000 ?
C4 H8 . 0.970000 ?
C5 C14 . 1.515(4) ?
C5 C6 . 1.536(3) ?
C5 H18 . 0.980000 ?
C6 C11 . 1.522(3) ?
C6 C7 . 1.527(4) ?
C6 H17 . 0.980000 ?
C7 C8 . 1.507(4) ?
C7 C13 . 1.512(4) ?
C8 C9 . 1.324(4) ?
C8 H9 . 0.930000 ?
C9 C12 . 1.454(4) ?
C9 H2 . 0.930000 ?
C10 H6 . 0.960000 ?
C10 H5 . 0.960000 ?
C10 H7 . 0.960000 ?
C11 C12 . 1.502(4) ?
C11 H16 . 0.970000 ?
C11 H15 . 0.970000 ?
C13 H10 . 0.960000 ?
C13 H12 . 0.960000 ?
C13 H11 . 0.960000 ?
C14 H13 . 0.970000 ?
C14 H14 . 0.970000 ?
C15 H20 . 0.960000 ?
C15 H22 . 0.960000 ?
C15 H21 . 0.960000 ?

loop_
_geom_torsion_atom_site_label_1
_geom_torsion_atom_site_label_2
_geom_torsion_atom_site_label_3
_geom_torsion_atom_site_label_4
_geom_torsion_site_symmetry_1
_geom_torsion_site_symmetry_2
_geom_torsion_site_symmetry_3
_geom_torsion_site_symmetry_4
_geom_torsion
_geom_torsion_publ_flag
C3 O1 C2 C10 . . . . -62.6(5) ?
C3 O1 C2 C15 . . . . 178.6(4) ?
C3 O1 C2 C1 . . . . 60.7(4) ?
C2 O1 C3 O4 . . . . 3.7(5) ?
C2 O1 C3 C4 . . . . -178.5(3) ?
O4 C3 C4 C5 . . . . -0.1(4) ?
O1 C3 C4 C5 . . . . -177.9(2) ?
C3 C4 C5 C14 . . . . -71.9(3) ?
C3 C4 C5 C6 . . . . 173.6(2) ?
C14 C5 C6 C11 . . . . 162.7(2) ?
C4 C5 C6 C11 . . . . -74.1(3) ?
C14 C5 C6 C7 . . . . 38.6(2) ?
C4 C5 C6 C7 . . . . 161.8(2) ?
C14 O3 C7 C8 . . . . -112.3(2) ?
C14 O3 C7 C13 . . . . 128.8(2) ?
C14 O3 C7 C6 . . . . 6.7(3) ?
C11 C6 C7 O3 . . . . -154.2(2) ?
C5 C6 C7 O3 . . . . -28.8(2) ?
C11 C6 C7 C8 . . . . -39.4(3) ?
C5 C6 C7 C8 . . . . 86.0(2) ?
C11 C6 C7 C13 . . . . 86.8(3) ?
C5 C6 C7 C13 . . . . -147.8(2) ?
O3 C7 C8 C9 . . . . 130.8(3) ?
C13 C7 C8 C9 . . . . -111.4(3) ?
C6 C7 C8 C9 . . . . 16.5(4) ?
C7 C8 C9 C12 . . . . 0.9(5) ?
C7 C6 C11 C12 . . . . 46.9(3) ?
C5 C6 C11 C12 . . . . -71.4(3) ?
C8 C9 C12 O2 . . . . -175.0(3) ?
C8 C9 C12 C11 . . . . 5.7(4) ?
C6 C11 C12 O2 . . . . 151.0(3) ?
C6 C11 C12 C9 . . . . -29.7(3) ?
C7 O3 C14 C5 . . . . 18.8(3) ?
C4 C5 C14 O3 . . . . -157.6(2) ?
C6 C5 C14 O3 . . . . -35.8(2) ?
